data_4022669
loop_
_publ_author_name
'Andr\'es Garc\'ia-Granados'
'Andr\'es Parra'
'Francisco Rivas'
'Alejandro J. Segovia'

_publ_section_title
;
 Seven-Membered Cyclic Sulfite Eudesmane Derivatives: Partial
 Synthesis, Structural Determination, and Enzymatic Resolution
;
_journal_name_full 'Journal of Organic Chemistry'
_journal_page_first 643
_journal_page_last 646
_journal_paper_doi 10.1021/jo0620866
_journal_volume 72
_journal_year 2007
_chemical_formula_sum 'C17 H28 O5 S'
_chemical_formula_weight 344.45
_chemical_name_systematic
;
3B-acetoxy-4A,5A,7A,11B-H-eudesman-6A,12-diyl-S(R)-cyclic-sulfite 
;
_space_group_IT_number 4
_symmetry_cell_setting monoclinic
_symmetry_space_group_name_Hall 'P 2yb'
_symmetry_space_group_name_H-M 'P 1 21 1'
_atom_sites_solution_hydrogens geom
_atom_sites_solution_primary direct
_atom_sites_solution_secondary difmap
_audit_creation_method SHELXL-97
_cell_angle_alpha 90.00
_cell_angle_beta 96.848(2)
_cell_angle_gamma 90.00
_cell_formula_units_Z 2
_cell_length_a 7.9324(7)
_cell_length_b 10.3812(9)
_cell_length_c 10.6069(9)
_cell_measurement_temperature 298(2)
_cell_volume 867.22(13)
_computing_structure_refinement 'SHELXL-97 (Sheldrick, 1997)'
_diffrn_ambient_temperature 298(2)
_diffrn_measured_fraction_theta_full 0.919
_diffrn_measured_fraction_theta_max 0.919
_diffrn_radiation_monochromator graphite
_diffrn_radiation_source 'fine-focus sealed tube'
_diffrn_radiation_type MoK\a
_diffrn_radiation_wavelength 0.71073
_diffrn_reflns_av_R_equivalents 0.0214
_diffrn_reflns_av_sigmaI/netI 0.0365
_diffrn_reflns_limit_h_max 10
_diffrn_reflns_limit_h_min -7
_diffrn_reflns_limit_k_max 13
_diffrn_reflns_limit_k_min -13
_diffrn_reflns_limit_l_max 13
_diffrn_reflns_limit_l_min -14
_diffrn_reflns_number 5479
_diffrn_reflns_theta_full 28.13
_diffrn_reflns_theta_max 28.13
_diffrn_reflns_theta_min 1.93
_exptl_absorpt_coefficient_mu 0.209
_exptl_crystal_colour colourless
_exptl_crystal_density_diffrn 1.319
_exptl_crystal_density_method 'not measured'
_exptl_crystal_description 'short prism'
_exptl_crystal_F_000 372
_refine_diff_density_max 0.359
_refine_diff_density_min -0.218
_refine_diff_density_rms 0.050
_refine_ls_abs_structure_details 'Flack H D (1983), Acta Cryst. A39, 876-881'
_refine_ls_abs_structure_Flack -0.07(7)
_refine_ls_extinction_method none
_refine_ls_goodness_of_fit_ref 1.056
_refine_ls_hydrogen_treatment mixed
_refine_ls_matrix_type full
_refine_ls_number_parameters 212
_refine_ls_number_reflns 3487
_refine_ls_number_restraints 1
_refine_ls_restrained_S_all 1.056
_refine_ls_R_factor_all 0.0392
_refine_ls_R_factor_gt 0.0375
_refine_ls_shift/su_max 0.010
_refine_ls_shift/su_mean 0.002
_refine_ls_structure_factor_coef Fsqd
_refine_ls_weighting_details 'calc w=1/[\s^2^(Fo^2^)+(0.0542P)^2^+0.1614P] where P=(Fo^2^+2Fc^2^)/3'
_refine_ls_weighting_scheme calc
_refine_ls_wR_factor_gt 0.0925
_refine_ls_wR_factor_ref 0.0943
_reflns_number_gt 3334
_reflns_number_total 3487
_reflns_threshold_expression >2sigma(I)
_cod_data_source_file jo0620866si20061009_064757.cif
_cod_data_source_block 3B-acetoxy-4A,5A,7A,11B-H-eudesman-6A,12-diyl-S(R)-cyclic-sulfite
_cod_original_sg_symbol_H-M 'P 21'
_cod_database_code 4022669

loop_
_symmetry_equiv_pos_as_xyz
'x, y, z'
'-x, y+1/2, -z'

loop_
_atom_site_label
_atom_site_type_symbol
_atom_site_fract_x
_atom_site_fract_y
_atom_site_fract_z
_atom_site_U_iso_or_equiv
_atom_site_adp_type
_atom_site_occupancy
_atom_site_symmetry_multiplicity
_atom_site_calc_flag
_atom_site_refinement_flags
S1 S 0.77705(6) 1.23637(5) 0.75087(5) 0.02232(13) Uani 1 1 d .
O4 O 0.64982(17) 1.13032(13) 0.68433(13) 0.0188(3) Uani 1 1 d .
O1 O 0.7235(2) 0.66571(14) 0.84221(14) 0.0281(4) Uani 1 1 d .
C7 C 0.3484(3) 1.1754(2) 0.64301(19) 0.0199(4) Uani 1 1 d .
H7 H 0.3697 1.1560 0.5539 0.024 Uiso 1 1 calc R
C3 C 0.5865(3) 0.7402(2) 0.77429(18) 0.0241(4) Uani 1 1 d .
H3 H 0.5868 0.7258 0.6811 0.029 Uiso 1 1 calc R
C10 C 0.2870(3) 0.9134(2) 0.7528(2) 0.0243(4) Uani 1 1 d .
O3 O 0.64257(18) 1.35264(14) 0.76399(14) 0.0228(3) Uani 1 1 d .
O2 O 0.8319(2) 0.6216(2) 0.66099(15) 0.0448(5) Uani 1 1 d .
C11 C 0.3556(3) 1.3228(2) 0.6589(2) 0.0222(4) Uani 1 1 d .
H11 H 0.3241 1.3435 0.7451 0.027 Uiso 1 1 calc R
C6 C 0.4851(2) 1.10407(19) 0.73197(18) 0.0177(4) Uani 1 1 d .
H6 H 0.4867 1.1355 0.8212 0.021 Uiso 1 1 calc R
C4 C 0.6165(3) 0.88394(19) 0.80249(18) 0.0201(4) Uani 1 1 d .
H4 H 0.7211 0.9084 0.7641 0.024 Uiso 1 1 calc R
C5 C 0.4672(2) 0.95734(19) 0.72661(18) 0.0183(4) Uani 1 1 d .
H5 H 0.4739 0.9344 0.6358 0.022 Uiso 1 1 calc R
C16 C 0.8388(3) 0.6136(2) 0.7738(2) 0.0243(4) Uani 1 1 d .
O5 O 0.8271(2) 1.20403(14) 0.88196(15) 0.0318(4) Uani 1 1 d .
C15 C 0.6525(3) 0.9131(2) 0.94450(19) 0.0251(4) Uani 1 1 d .
H15A H 0.5566 0.8841 0.9875 0.038 Uiso 1 1 calc R
H15B H 0.6681 1.0061 0.9569 0.038 Uiso 1 1 calc R
H15C H 0.7558 0.8679 0.9800 0.038 Uiso 1 1 calc R
C13 C 0.2269(3) 1.3909(2) 0.5603(2) 0.0302(5) Uani 1 1 d .
H13A H 0.2427 1.4844 0.5675 0.045 Uiso 1 1 calc R
H13B H 0.1112 1.3687 0.5761 0.045 Uiso 1 1 calc R
H13C H 0.2451 1.3630 0.4747 0.045 Uiso 1 1 calc R
C12 C 0.5292(3) 1.3809(2) 0.64934(19) 0.0239(4) Uani 1 1 d .
H12A H 0.5766 1.3449 0.5747 0.029 Uiso 1 1 calc R
H12B H 0.5186 1.4754 0.6380 0.029 Uiso 1 1 calc R
C2 C 0.4184(3) 0.6931(2) 0.8124(2) 0.0316(5) Uani 1 1 d .
H2A H 0.4143 0.7083 0.9041 0.038 Uiso 1 1 calc R
H2B H 0.4058 0.5995 0.7960 0.038 Uiso 1 1 calc R
C8 C 0.1703(3) 1.1249(2) 0.6588(2) 0.0271(5) Uani 1 1 d .
H8A H 0.1385 1.1541 0.7416 0.033 Uiso 1 1 calc R
H8B H 0.0876 1.1619 0.5912 0.033 Uiso 1 1 calc R
C9 C 0.1600(3) 0.9788(2) 0.6524(2) 0.0275(5) Uani 1 1 d .
H9A H 0.1825 0.9500 0.5670 0.033 Uiso 1 1 calc R
H9B H 0.0436 0.9513 0.6646 0.033 Uiso 1 1 calc R
C1 C 0.2757(3) 0.7664(2) 0.7347(2) 0.0320(6) Uani 1 1 d .
H1A H 0.1656 0.7360 0.7588 0.038 Uiso 1 1 calc R
H1B H 0.2781 0.7462 0.6437 0.038 Uiso 1 1 calc R
C17 C 0.9737(3) 0.5432(2) 0.8576(2) 0.0256(4) Uani 1 1 d .
H17A H 1.0626 0.5147 0.8072 0.038 Uiso 1 1 calc R
H17B H 0.9236 0.4681 0.8950 0.038 Uiso 1 1 calc R
H17C H 1.0231 0.6007 0.9254 0.038 Uiso 1 1 calc R
C14 C 0.2396(3) 0.9490(3) 0.8852(2) 0.0304(5) Uani 1 1 d .
H14A H 0.1160 0.9454 0.8842 0.046 Uiso 1 1 calc R
H14B H 0.2797 1.0363 0.9074 0.046 Uiso 1 1 calc R
H14C H 0.2930 0.8879 0.9481 0.046 Uiso 1 1 calc R

loop_
_atom_site_aniso_label
_atom_site_aniso_U_11
_atom_site_aniso_U_22
_atom_site_aniso_U_33
_atom_site_aniso_U_23
_atom_site_aniso_U_13
_atom_site_aniso_U_12
S1 0.0170(2) 0.0163(2) 0.0328(3) 0.0009(2) -0.00057(17) -0.0006(2)
O4 0.0150(6) 0.0165(7) 0.0255(7) -0.0025(5) 0.0046(5) -0.0011(5)
O1 0.0460(10) 0.0176(8) 0.0207(7) 0.0014(6) 0.0038(6) 0.0062(7)
C7 0.0170(10) 0.0268(11) 0.0153(9) 0.0009(8) -0.0004(7) 0.0035(8)
C3 0.0342(10) 0.0174(9) 0.0199(9) -0.0008(9) 0.0003(7) -0.0001(10)
C10 0.0208(10) 0.0291(12) 0.0233(10) 0.0003(8) 0.0033(8) -0.0068(8)
O3 0.0239(7) 0.0173(7) 0.0259(8) -0.0002(6) -0.0025(6) 0.0030(5)
O2 0.0267(9) 0.0859(16) 0.0221(8) 0.0107(9) 0.0047(7) 0.0125(10)
C11 0.0223(10) 0.0226(10) 0.0210(10) -0.0012(8) 0.0002(8) 0.0067(8)
C6 0.0146(9) 0.0213(10) 0.0179(9) -0.0006(7) 0.0043(7) 0.0000(7)
C4 0.0246(10) 0.0167(10) 0.0189(9) 0.0005(7) 0.0020(7) -0.0016(8)
C5 0.0190(9) 0.0200(10) 0.0160(9) -0.0026(7) 0.0022(7) -0.0034(7)
C16 0.0244(10) 0.0248(11) 0.0232(10) 0.0029(8) 0.0009(8) -0.0098(9)
O5 0.0307(8) 0.0212(9) 0.0395(9) 0.0019(6) -0.0120(7) -0.0016(6)
C15 0.0317(11) 0.0195(10) 0.0226(10) -0.0006(8) -0.0026(8) 0.0019(8)
C13 0.0301(12) 0.0314(12) 0.0278(11) 0.0036(9) -0.0019(9) 0.0117(9)
C12 0.0268(11) 0.0189(10) 0.0251(10) 0.0030(8) -0.0005(8) 0.0035(8)
C2 0.0425(14) 0.0210(10) 0.0316(12) 0.0015(9) 0.0060(10) -0.0097(9)
C8 0.0152(9) 0.0391(13) 0.0268(11) 0.0009(9) 0.0009(8) 0.0021(9)
C9 0.0168(9) 0.0379(13) 0.0274(11) -0.0025(10) 0.0003(8) -0.0066(9)
C1 0.0320(12) 0.0270(14) 0.0373(13) -0.0013(10) 0.0056(10) -0.0139(9)
C17 0.0274(11) 0.0240(11) 0.0244(10) 0.0021(8) -0.0009(8) -0.0058(8)
C14 0.0258(11) 0.0401(14) 0.0269(11) 0.0027(10) 0.0093(9) -0.0013(9)

loop_
_atom_type_symbol
_atom_type_description
_atom_type_scat_dispersion_real
_atom_type_scat_dispersion_imag
_atom_type_scat_source
C C 0.0033 0.0016 'International Tables Vol C Tables 4.2.6.8 and 6.1.1.4'
H H 0.0000 0.0000 'International Tables Vol C Tables 4.2.6.8 and 6.1.1.4'
O O 0.0106 0.0060 'International Tables Vol C Tables 4.2.6.8 and 6.1.1.4'
S S 0.1246 0.1234 'International Tables Vol C Tables 4.2.6.8 and 6.1.1.4'

loop_
_geom_angle_atom_site_label_1
_geom_angle_atom_site_label_2
_geom_angle_atom_site_label_3
_geom_angle
O5 S1 O4 110.63(8)
O5 S1 O3 101.44(9)
O4 S1 O3 99.36(8)
C6 O4 S1 120.79(11)
C16 O1 C3 117.54(16)
C8 C7 C11 110.52(19)
C8 C7 C6 111.03(17)
C11 C7 C6 113.36(18)
O1 C3 C2 108.94(18)
O1 C3 C4 109.36(16)
C2 C3 C4 112.45(18)
C9 C10 C1 109.20(19)
C9 C10 C14 108.39(19)
C1 C10 C14 109.51(19)
C9 C10 C5 106.70(16)
C1 C10 C5 108.01(19)
C14 C10 C5 114.90(17)
C12 O3 S1 115.12(13)
C12 C11 C7 114.21(19)
C12 C11 C13 107.74(18)
C7 C11 C13 111.62(19)
O4 C6 C5 104.63(15)
O4 C6 C7 106.73(15)
C5 C6 C7 113.59(16)
C15 C4 C3 113.02(16)
C15 C4 C5 117.08(17)
C3 C4 C5 106.59(15)
C6 C5 C4 114.07(16)
C6 C5 C10 111.63(17)
C4 C5 C10 115.11(16)
O2 C16 O1 124.0(2)
O2 C16 C17 125.0(2)
O1 C16 C17 111.04(17)
O3 C12 C11 109.83(16)
C3 C2 C1 108.31(18)
C9 C8 C7 112.42(18)
C8 C9 C10 112.52(18)
C2 C1 C10 113.58(19)

loop_
_geom_bond_atom_site_label_1
_geom_bond_atom_site_label_2
_geom_bond_distance
S1 O5 1.4395(16)
S1 O4 1.5997(14)
S1 O3 1.6277(15)
O4 C6 1.481(2)
O1 C16 1.347(3)
O1 C3 1.453(3)
C7 C8 1.535(3)
C7 C11 1.540(3)
C7 C6 1.540(3)
C3 C2 1.520(3)
C3 C4 1.535(3)
C10 C9 1.534(3)
C10 C1 1.540(3)
C10 C14 1.541(3)
C10 C5 1.557(3)
O3 C12 1.453(2)
O2 C16 1.194(3)
C11 C12 1.518(3)
C11 C13 1.543(3)
C6 C5 1.530(3)
C4 C15 1.530(3)
C4 C5 1.551(3)
C16 C17 1.498(3)
C2 C1 1.522(3)
C8 C9 1.520(3)

loop_
_cod_related_entry_id
_cod_related_entry_database
_cod_related_entry_code
1 ChemSpider 21194176
